data_4315289
loop_
_publ_author_name
'A. Dei'
'G. Poneti'
'L. Sorace'

_publ_contact_author_address
;
Department of Chemistry
University of Florence
Via della Lastruccia 3
Sesto Fiorentino (FI)
Italy
;
_publ_contact_author_email andrea.dei@unifi.it
_publ_contact_author_fax 39(055)4573280
_publ_contact_author_name 'Dei, A.'
_publ_contact_author_phone 39(055)4573372
_publ_section_title
;
 Metal Dilution Effects on Entropy and Light-Induced Valence Tautomeric
 Interconversion in a 1:1 Cobalt-Dioxolene Complex
;
_journal_name_full 'Inorganic Chemistry'
_journal_page_first 3271
_journal_page_last 3277
_journal_paper_doi 10.1021/ic902255j
_journal_volume 49
_journal_year 2010
_chemical_compound_source 'synthesis as described'
_chemical_formula_moiety 'C82 H100 F12 N8 O4 P2 Zn2'
_chemical_formula_sum 'C82 H100 F12 N8 O4 P2 Zn2'
_chemical_formula_weight 1682.38
_chemical_name_systematic
;
 ?
;
_space_group_IT_number 14
_symmetry_cell_setting monoclinic
_symmetry_space_group_name_Hall '-P 2ybc'
_symmetry_space_group_name_H-M 'P 1 21/c 1'
_atom_sites_solution_hydrogens geom
_atom_sites_solution_primary direct
_atom_sites_solution_secondary difmap
_audit_conform_dict_location ftp://ftp.iucr.org/pub/cif_core.dic
_audit_conform_dict_name cif_core.dic
_audit_conform_dict_version 2.4
_audit_creation_date 2009-05-21T16:15:19-00:00
_audit_creation_method 'WinGX routine CIF_UPDATE'
_cell_angle_alpha 90.000(5)
_cell_angle_beta 94.190(5)
_cell_angle_gamma 90.000(5)
_cell_formula_units_Z 4
_cell_length_a 11.650(5)
_cell_length_b 32.283(5)
_cell_length_c 22.092(5)
_cell_measurement_reflns_used 11327
_cell_measurement_temperature 160(2)
_cell_measurement_theta_max 23.05
_cell_measurement_theta_min 3.78
_cell_measurement_wavelength 0.71073
_cell_volume 8287(4)
_computing_molecular_graphics 'Ortep-3 for Windows (Farrugia, 1997)'
_computing_publication_material 'WinGX publication routines (Farrugia, 1999)'
_computing_structure_refinement 'SHELXL-97 (Sheldrick, 1997)'
_computing_structure_solution 'SIR97 (Giacovazzo et al, 1997)'
_diffrn_ambient_temperature 160(2)
_diffrn_measured_fraction_theta_full 0.976
_diffrn_measured_fraction_theta_max 0.976
_diffrn_radiation_monochromator graphite
_diffrn_radiation_probe x-ray
_diffrn_radiation_type MoK\a
_diffrn_radiation_wavelength 0.71069
_diffrn_reflns_av_R_equivalents 0.0725
_diffrn_reflns_av_unetI/netI 0.1136
_diffrn_reflns_limit_h_max 10
_diffrn_reflns_limit_h_min -12
_diffrn_reflns_limit_k_max 28
_diffrn_reflns_limit_k_min -35
_diffrn_reflns_limit_l_max 22
_diffrn_reflns_limit_l_min -24
_diffrn_reflns_number 30476
_diffrn_reflns_theta_full 23.05
_diffrn_reflns_theta_max 23.05
_diffrn_reflns_theta_min 3.78
_exptl_absorpt_coefficient_mu 0.698
_exptl_absorpt_correction_T_max 0.928
_exptl_absorpt_correction_T_min 0.832
_exptl_absorpt_correction_type empirical
_exptl_absorpt_process_details
;
        CrysAlis RED, Oxford Diffraction Ltd.,
Version 1.171.pre23_10 beta (release 21.06.2004 CrysAlis171 .NET)
        (compiled Jun 21 2004,12:00:08)
;
_exptl_crystal_colour green
_exptl_crystal_density_diffrn 1.349
_exptl_crystal_density_method 'not measured'
_exptl_crystal_description prism
_exptl_crystal_F_000 3512
_exptl_crystal_size_max 0.2
_exptl_crystal_size_mid 0.1
_exptl_crystal_size_min 0.1
_refine_diff_density_max 0.539
_refine_diff_density_min -0.366
_refine_diff_density_rms 0.079
_refine_ls_extinction_method none
_refine_ls_goodness_of_fit_ref 1.02
_refine_ls_hydrogen_treatment constr
_refine_ls_matrix_type full
_refine_ls_number_parameters 965
_refine_ls_number_reflns 11327
_refine_ls_number_restraints 0
_refine_ls_restrained_S_all 1.02
_refine_ls_R_factor_all 0.1815
_refine_ls_R_factor_gt 0.1091
_refine_ls_shift/su_max 0.036
_refine_ls_shift/su_mean 0.001
_refine_ls_structure_factor_coef Fsqd
_refine_ls_weighting_details
; calc
 [1.00000+0.00000exp(0.00(sin\q/\l)^2^)]/
   [\s^2^(Fo^2^)+0.0000+33.9593*P+(0.1082P)^2^+0.0400sin\q/\l]
 where P = 0.33333Fo^2^ + 0.66667Fc^2^
;
_refine_ls_weighting_scheme calc
_refine_ls_wR_factor_gt 0.2462
_refine_ls_wR_factor_ref 0.2775
_reflns_number_gt 6070
_reflns_number_total 11327
_reflns_threshold_expression >2sigma(I)
_cod_data_source_file ic902255j_si_001.cif
_cod_data_source_block filtro055
_cod_database_code 4315289

loop_
_symmetry_equiv_pos_as_xyz
'x, y, z'
'-x, y+1/2, -z+1/2'
'-x, -y, -z'
'x, -y-1/2, z-1/2'

loop_
_atom_site_label
_atom_site_type_symbol
_atom_site_fract_x
_atom_site_fract_y
_atom_site_fract_z
_atom_site_U_iso_or_equiv
_atom_site_adp_type
_atom_site_occupancy
_atom_site_symmetry_multiplicity
_atom_site_calc_flag
_atom_site_refinement_flags
_atom_site_disorder_assembly
_atom_site_disorder_group
Zn1 Zn 0.52122(9) 0.12690(4) 0.45638(5) 0.0551(4) Uani 1 1 d . . .
O11 O 0.5998(5) 0.12633(19) 0.5407(3) 0.0525(16) Uani 1 1 d . . .
O12 O 0.6872(5) 0.1045(2) 0.4371(3) 0.0590(17) Uani 1 1 d . . .
N11 N 0.4716(7) 0.1284(2) 0.3606(3) 0.056(2) Uani 1 1 d . . .
N21 N 0.9931(7) 0.3576(3) 0.5459(3) 0.057(2) Uani 1 1 d . . .
N13 N 0.4401(7) 0.0653(2) 0.4398(4) 0.062(2) Uani 1 1 d . A .
N14 N 0.5681(7) 0.1926(3) 0.4294(4) 0.065(2) Uani 1 1 d . . .
C11 C 0.7063(7) 0.1158(3) 0.5419(4) 0.047(2) Uani 1 1 d . . .
C12 C 0.7535(7) 0.1038(3) 0.4853(4) 0.046(2) Uani 1 1 d . . .
C13 C 0.8739(7) 0.0912(3) 0.4865(4) 0.051(2) Uani 1 1 d . . .
C14 C 0.9346(7) 0.0920(3) 0.5406(4) 0.051(2) Uani 1 1 d . . .
H14 H 1.0116 0.0843 0.5414 0.061 Uiso 1 1 calc R . .
C15 C 0.8910(8) 0.1036(3) 0.5973(4) 0.050(2) Uani 1 1 d . . .
C16 C 0.7781(7) 0.1157(3) 0.5962(4) 0.047(2) Uani 1 1 d . . .
H16 H 0.748 0.124 0.6321 0.056 Uiso 1 1 calc R . .
C130 C 0.9243(9) 0.0769(3) 0.4268(5) 0.066(3) Uani 1 1 d . . .
C131 C 0.9139(9) 0.1121(4) 0.3809(5) 0.079(3) Uani 1 1 d . . .
H13A H 0.8343 0.1191 0.3725 0.118 Uiso 1 1 calc R . .
H13B H 0.946 0.1036 0.3441 0.118 Uiso 1 1 calc R . .
H13C H 0.9549 0.1359 0.3973 0.118 Uiso 1 1 calc R . .
C132 C 0.8578(11) 0.0394(3) 0.4016(5) 0.085(4) Uani 1 1 d . . .
H13D H 0.7779 0.0464 0.3945 0.127 Uiso 1 1 calc R . .
H13E H 0.8658 0.0171 0.4304 0.127 Uiso 1 1 calc R . .
H13F H 0.8877 0.031 0.3642 0.127 Uiso 1 1 calc R . .
C133 C 1.0523(10) 0.0657(4) 0.4389(5) 0.105(5) Uani 1 1 d . . .
H13G H 1.0941 0.0896 0.4543 0.157 Uiso 1 1 calc R . .
H13H H 1.0826 0.0569 0.4018 0.157 Uiso 1 1 calc R . .
H13I H 1.0601 0.0438 0.4682 0.157 Uiso 1 1 calc R . .
C150 C 0.9709(9) 0.1032(4) 0.6544(5) 0.066(3) Uani 1 1 d . . .
C151 C 0.9116(12) 0.1129(6) 0.7099(5) 0.143(7) Uani 1 1 d . . .
H15A H 0.8765 0.1397 0.7059 0.215 Uiso 1 1 calc R . .
H15B H 0.9665 0.1127 0.7445 0.215 Uiso 1 1 calc R . .
H15C H 0.8535 0.0924 0.7153 0.215 Uiso 1 1 calc R . .
C152 C 1.0689(14) 0.1327(6) 0.6483(8) 0.170(8) Uani 1 1 d . . .
H15D H 1.0395 0.1603 0.6427 0.255 Uiso 1 1 calc R . .
H15E H 1.1102 0.1249 0.614 0.255 Uiso 1 1 calc R . .
H15F H 1.1199 0.1316 0.6845 0.255 Uiso 1 1 calc R . .
C153 C 1.0244(16) 0.0609(5) 0.6636(7) 0.162(8) Uani 1 1 d . . .
H15G H 1.0757 0.061 0.6996 0.243 Uiso 1 1 calc R . .
H15H H 1.0666 0.054 0.6292 0.243 Uiso 1 1 calc R . .
H15I H 0.965 0.0407 0.6677 0.243 Uiso 1 1 calc R . .
C112 C 0.3070(11) 0.1695(4) 0.5092(6) 0.076(3) Uani 1 1 d . . .
C212 C 0.2060(13) 0.1920(5) 0.5065(8) 0.108(5) Uani 1 1 d . . .
H212 H 0.1748 0.2019 0.5413 0.13 Uiso 1 1 calc R . .
C312 C 0.1538(14) 0.1989(6) 0.4489(10) 0.140(7) Uani 1 1 d . . .
H312 H 0.0867 0.2146 0.4444 0.168 Uiso 1 1 calc R . .
C412 C 0.1996(11) 0.1831(4) 0.3989(7) 0.104(5) Uani 1 1 d . . .
H412 H 0.1644 0.1877 0.3603 0.125 Uiso 1 1 calc R . .
C512 C 0.3022(8) 0.1593(3) 0.4066(5) 0.062(3) Uani 1 1 d . . .
C612 C 0.3589(16) 0.1644(7) 0.5677(10) 0.180(8) Uani 1 1 d . . .
H61A H 0.4274 0.1481 0.566 0.27 Uiso 1 1 calc R . .
H61B H 0.3065 0.1507 0.5925 0.27 Uiso 1 1 calc R . .
H61C H 0.3785 0.1911 0.5847 0.27 Uiso 1 1 calc R . .
C113 C 0.3922(9) 0.0397(4) 0.4809(7) 0.089(4) Uani 1 1 d . . .
C213 C 0.3375(13) 0.0031(5) 0.4585(10) 0.115(5) Uani 1 1 d . A .
H213 H 0.3033 -0.015 0.4847 0.138 Uiso 1 1 calc R . .
C313 C 0.3354(16) -0.0055(5) 0.3969(11) 0.139(7) Uani 1 1 d . . .
H313 H 0.2982 -0.0292 0.3817 0.167 Uiso 1 1 calc R A .
C413 C 0.3868(13) 0.0201(4) 0.3583(7) 0.102(4) Uani 1 1 d . A .
H413 H 0.3879 0.0136 0.3173 0.123 Uiso 1 1 calc R . .
C513 C 0.4360(9) 0.0549(3) 0.3809(6) 0.073(3) Uani 1 1 d . . .
C613 C 0.3847(13) 0.0525(5) 0.5417(7) 0.038(5) Uani 0.517(12) 1 d P A 4
H61D H 0.4272 0.0777 0.5487 0.056 Uiso 0.517(12) 1 calc PR A 4
H61E H 0.4162 0.0314 0.5687 0.056 Uiso 0.517(12) 1 calc PR A 4
H61F H 0.3055 0.0571 0.5491 0.056 Uiso 0.517(12) 1 calc PR A 4
C114 C 0.5817(9) 0.2262(5) 0.4635(8) 0.084(4) Uani 1 1 d . . .
C214 C 0.5883(14) 0.2658(7) 0.4370(12) 0.125(8) Uani 1 1 d . . .
H214 H 0.5996 0.2891 0.4614 0.15 Uiso 1 1 calc R . .
C314 C 0.5783(16) 0.2698(6) 0.3772(15) 0.161(12) Uani 1 1 d . . .
H314 H 0.5815 0.296 0.36 0.193 Uiso 1 1 calc R . .
C414 C 0.5634(10) 0.2355(5) 0.3399(7) 0.099(4) Uani 1 1 d . . .
H414 H 0.557 0.2382 0.2978 0.119 Uiso 1 1 calc R . .
C514 C 0.5582(9) 0.1971(4) 0.3671(6) 0.073(3) Uani 1 1 d . . .
C614 C 0.5801(18) 0.2259(8) 0.5236(12) 0.078(8) Uani 0.483(12) 1 d P . .
H61G H 0.5756 0.1979 0.5376 0.117 Uiso 0.483(12) 1 calc PR . .
H61H H 0.5144 0.2412 0.5352 0.117 Uiso 0.483(12) 1 calc PR . .
H61I H 0.6492 0.2386 0.5413 0.117 Uiso 0.483(12) 1 calc PR . .
C712 C 0.3500(6) 0.1402(2) 0.3517(3) 0.065(3) Uani 1 1 d . . .
H71A H 0.3051 0.1158 0.3402 0.078 Uiso 1 1 calc R . .
H71B H 0.3409 0.1597 0.3184 0.078 Uiso 1 1 calc R . .
C713 C 0.4902(6) 0.0854(2) 0.3395(3) 0.074(3) Uani 1 1 d R A .
H71C H 0.572 0.08 0.3395 0.089 Uiso 1 1 calc R . .
H71D H 0.4563 0.0822 0.2984 0.089 Uiso 1 1 calc R . .
C714 C 0.5473(10) 0.1584(4) 0.3326(4) 0.075(3) Uani 1 1 d . . .
H71E H 0.623 0.1462 0.3302 0.09 Uiso 1 1 calc R . .
H71F H 0.5164 0.1644 0.2915 0.09 Uiso 1 1 calc R . .
Zn2 Zn 0.93441(9) 0.36279(4) 0.45134(5) 0.0540(4) Uani 1 1 d . . .
O21 O 0.8502(5) 0.3647(2) 0.3690(3) 0.0579(17) Uani 1 1 d . . .
O22 O 0.7720(5) 0.3835(2) 0.4741(3) 0.0582(17) Uani 1 1 d . . .
N12 N 0.3552(6) 0.1544(3) 0.4614(4) 0.057(2) Uani 1 1 d . . .
N22 N 1.0983(6) 0.3345(2) 0.4400(4) 0.055(2) Uani 1 1 d . . .
N23 N 0.8866(7) 0.2955(3) 0.4745(4) 0.067(2) Uani 1 1 d . A .
N24 N 1.0212(7) 0.4230(2) 0.4715(4) 0.061(2) Uani 1 1 d . A .
C21 C 0.7430(8) 0.3748(3) 0.3684(4) 0.048(2) Uani 1 1 d . . .
C22 C 0.7007(8) 0.3847(3) 0.4279(4) 0.049(2) Uani 1 1 d . . .
C23 C 0.5797(8) 0.3966(3) 0.4297(4) 0.049(2) Uani 1 1 d . . .
C24 C 0.5170(8) 0.3972(3) 0.3768(5) 0.060(3) Uani 1 1 d . . .
H24 H 0.4398 0.4045 0.3776 0.072 Uiso 1 1 calc R . .
C25 C 0.5584(8) 0.3876(3) 0.3178(5) 0.058(3) Uani 1 1 d . B .
C26 C 0.6710(8) 0.3766(3) 0.3166(4) 0.059(3) Uani 1 1 d . . .
H26 H 0.6998 0.3702 0.2795 0.07 Uiso 1 1 calc R . .
C230 C 0.5297(8) 0.4077(3) 0.4886(5) 0.062(3) Uani 1 1 d . . .
C231 C 0.5451(10) 0.3711(4) 0.5328(5) 0.085(4) Uani 1 1 d . . .
H23A H 0.5137 0.3781 0.5704 0.128 Uiso 1 1 calc R . .
H23B H 0.6255 0.3649 0.5401 0.128 Uiso 1 1 calc R . .
H23C H 0.5056 0.3473 0.5155 0.128 Uiso 1 1 calc R . .
C232 C 0.5965(10) 0.4455(3) 0.5171(5) 0.083(3) Uani 1 1 d . . .
H23D H 0.5648 0.453 0.5545 0.124 Uiso 1 1 calc R . .
H23E H 0.5897 0.4685 0.4895 0.124 Uiso 1 1 calc R . .
H23F H 0.6762 0.4384 0.525 0.124 Uiso 1 1 calc R . .
C233 C 0.4011(9) 0.4191(4) 0.4801(6) 0.098(4) Uani 1 1 d . . .
H23G H 0.3736 0.4263 0.5186 0.147 Uiso 1 1 calc R . .
H23H H 0.3583 0.3958 0.4634 0.147 Uiso 1 1 calc R . .
H23I H 0.3912 0.4422 0.4529 0.147 Uiso 1 1 calc R . .
C250 C 0.4744(9) 0.3897(4) 0.2607(5) 0.074(3) Uani 1 1 d . . .
C251 C 0.536(2) 0.3875(8) 0.2007(11) 0.094(9) Uiso 0.56(2) 1 d P B 1
C252 C 0.414(3) 0.4346(9) 0.2566(14) 0.135(12) Uiso 0.56(2) 1 d P B 1
C253 C 0.382(2) 0.3563(9) 0.2635(12) 0.118(11) Uiso 0.56(2) 1 d P B 1
C254 C 0.498(3) 0.3507(11) 0.2167(15) 0.106(12) Uiso 0.44(2) 1 d P B 2
C255 C 0.519(3) 0.4247(11) 0.2184(15) 0.108(13) Uiso 0.44(2) 1 d P B 2
C256 C 0.352(3) 0.3948(11) 0.2729(15) 0.108(13) Uiso 0.44(2) 1 d P B 2
C122 C 1.1422(9) 0.3198(3) 0.3909(5) 0.065(3) Uani 1 1 d . . .
C222 C 1.2446(11) 0.2979(5) 0.3938(7) 0.103(5) Uani 1 1 d . . .
H222 H 1.276 0.2899 0.3581 0.123 Uiso 1 1 calc R . .
C322 C 1.2995(11) 0.2881(5) 0.4482(8) 0.112(5) Uani 1 1 d . . .
H322 H 1.3663 0.2722 0.4508 0.134 Uiso 1 1 calc R . .
C422 C 1.2533(10) 0.3022(4) 0.4979(7) 0.098(4) Uani 1 1 d . . .
H422 H 1.2887 0.2959 0.5359 0.117 Uiso 1 1 calc R . .
C522 C 1.1541(8) 0.3260(3) 0.4942(5) 0.060(3) Uani 1 1 d . . .
C622 C 1.0877(14) 0.3272(6) 0.3330(10) 0.179(8) Uani 1 1 d . . .
H62A H 1.0176 0.3423 0.3369 0.269 Uiso 1 1 calc R . .
H62B H 1.0704 0.3012 0.3131 0.269 Uiso 1 1 calc R . .
H62C H 1.1378 0.3431 0.3093 0.269 Uiso 1 1 calc R . .
C123 C 0.8719(11) 0.2628(5) 0.4384(7) 0.087(4) Uiso 1 1 d . . .
C223 C 0.8629(14) 0.2247(6) 0.4603(8) 0.122(6) Uiso 1 1 d . A .
H223 H 0.8475 0.2028 0.4334 0.147 Uiso 1 1 calc R . .
C323 C 0.8750(10) 0.2171(4) 0.5174(12) 0.137(8) Uani 1 1 d . . .
H323 H 0.8688 0.19 0.5307 0.165 Uiso 1 1 calc R A .
C423 C 0.8983(11) 0.2499(5) 0.5620(8) 0.114(5) Uani 1 1 d . A .
H423 H 0.9115 0.245 0.6034 0.137 Uiso 1 1 calc R . .
C523 C 0.8987(8) 0.2900(4) 0.5360(7) 0.079(4) Uani 1 1 d . . .
C623 C 0.8689(17) 0.2635(7) 0.3821(12) 0.086(8) Uani 0.517(12) 1 d P A 4
H62D H 0.8747 0.2917 0.3685 0.129 Uiso 0.517(12) 1 calc PR A 4
H62E H 0.7977 0.2518 0.3656 0.129 Uiso 0.517(12) 1 calc PR A 4
H62F H 0.9321 0.2478 0.3687 0.129 Uiso 0.517(12) 1 calc PR A 4
C124 C 1.0724(9) 0.4488(4) 0.4317(6) 0.074(3) Uani 1 1 d . . .
C224 C 1.1393(10) 0.4816(4) 0.4554(7) 0.079(3) Uani 1 1 d . A .
H224 H 1.1759 0.4989 0.4292 0.095 Uiso 1 1 calc R . .
C324 C 1.1517(12) 0.4886(5) 0.5155(8) 0.105(5) Uani 1 1 d . . .
H324 H 1.1934 0.5114 0.5302 0.125 Uiso 1 1 calc R A .
C424 C 1.1035(10) 0.4624(4) 0.5553(7) 0.091(4) Uani 1 1 d . A .
H424 H 1.1163 0.466 0.597 0.109 Uiso 1 1 calc R . .
C524 C 1.0343(9) 0.4300(3) 0.5312(5) 0.065(3) Uani 1 1 d . . .
C624 C 1.0584(13) 0.4399(5) 0.3674(6) 0.027(4) Uani 0.483(12) 1 d P A 3
H62G H 1.01 0.416 0.3607 0.04 Uiso 0.483(12) 1 calc PR A 3
H62H H 1.1323 0.4345 0.3525 0.04 Uiso 0.483(12) 1 calc PR A 3
H62I H 1.0235 0.4632 0.3464 0.04 Uiso 0.483(12) 1 calc PR A 3
C722 C 1.1138(8) 0.3442(3) 0.5507(4) 0.067(3) Uani 1 1 d . . .
H72A H 1.1242 0.3239 0.583 0.08 Uiso 1 1 calc R . .
H72B H 1.1619 0.3679 0.5622 0.08 Uiso 1 1 calc R . .
C723 C 0.9142(9) 0.3283(4) 0.5740(5) 0.076(3) Uani 1 1 d . A .
H72C H 0.8402 0.3415 0.5776 0.092 Uiso 1 1 calc R . .
H72D H 0.9458 0.321 0.6144 0.092 Uiso 1 1 calc R . .
C724 C 0.9804(10) 0.3998(4) 0.5697(4) 0.073(3) Uani 1 1 d . A .
H72E H 1.0161 0.4013 0.6107 0.087 Uiso 1 1 calc R . .
H72F H 0.8993 0.4063 0.5712 0.087 Uiso 1 1 calc R . .
C5SA C 1.208(3) 0.4977(6) 0.7070(10) 0.42(5) Uani 1 1 d G . .
H5SA H 1.1832 0.5247 0.7121 0.5 Uiso 1 1 calc R . .
C4SA C 1.309(2) 0.4901(7) 0.6787(9) 0.35(3) Uani 1 1 d G . .
H4SA H 1.3511 0.5121 0.6649 0.423 Uiso 1 1 calc R . .
C3SA C 1.3457(13) 0.4496(9) 0.6711(6) 0.31(3) Uani 1 1 d G . .
H3SA H 1.413 0.4445 0.6522 0.366 Uiso 1 1 calc R . .
C2SA C 1.2822(18) 0.4167(6) 0.6918(7) 0.208(15) Uani 1 1 d G . .
H2SA H 1.307 0.3897 0.6867 0.25 Uiso 1 1 calc R . .
C1SA C 1.1816(16) 0.4243(7) 0.7201(7) 0.215(13) Uani 1 1 d G . .
C7SA C 1.113(3) 0.3888(12) 0.7424(13) 0.59(6) Uani 1 1 calc R . .
C6SA C 1.1445(16) 0.4648(9) 0.7277(7) 0.45(5) Uani 1 1 d G . .
H6SA H 1.0771 0.4699 0.7466 0.535 Uiso 1 1 calc R . .
C6SB C 0.713(2) 0.3178(6) 0.6950(9) 0.29(3) Uani 1 1 d G . .
H6SB H 0.7053 0.3464 0.6917 0.346 Uiso 1 1 calc R . .
C1SB C 0.8117(19) 0.3008(8) 0.7239(7) 0.37(4) Uani 1 1 d G . .
C7SB C 0.906(3) 0.3285(15) 0.7498(13) 0.42(3) Uani 1 1 calc R . .
C2SB C 0.823(2) 0.2580(9) 0.7289(9) 0.27(2) Uani 1 1 d G . .
H2SB H 0.889 0.2466 0.7483 0.329 Uiso 1 1 calc R . .
C3SB C 0.735(3) 0.2323(6) 0.7050(12) 0.25(2) Uani 1 1 d G . .
H3SB H 0.7426 0.2037 0.7083 0.302 Uiso 1 1 calc R . .
C4SB C 0.636(2) 0.2494(10) 0.6761(9) 0.28(2) Uani 1 1 d G . .
H4SB H 0.5776 0.2322 0.66 0.337 Uiso 1 1 calc R . .
C5SB C 0.6251(18) 0.2921(11) 0.6711(8) 0.232(16) Uani 1 1 d G . .
H5SB H 0.5589 0.3036 0.6517 0.278 Uiso 1 1 calc R . .
P1 P 0.7297(4) 0.04387(16) 0.20952(18) 0.1111(14) Uani 1 1 d . . .
F1 F 0.6330(11) 0.0731(4) 0.1869(6) 0.224(6) Uani 1 1 d . . .
F2 F 0.6499(11) 0.0267(4) 0.2587(6) 0.210(5) Uani 1 1 d . . .
F3 F 0.7745(12) 0.0760(3) 0.2570(5) 0.214(6) Uani 1 1 d . . .
F4 F 0.8158(11) 0.0122(4) 0.2344(6) 0.221(6) Uani 1 1 d . . .
F5 F 0.8039(13) 0.0594(5) 0.1627(5) 0.265(8) Uani 1 1 d . . .
F6 F 0.6811(10) 0.0105(4) 0.1625(4) 0.177(4) Uani 1 1 d . . .
P2 P 1.2344(5) 0.26313(15) 0.7011(2) 0.1192(15) Uani 1 1 d . . .
F7 F 1.3222(19) 0.2723(8) 0.7503(8) 0.342(11) Uani 1 1 d . . .
F8 F 1.1430(17) 0.2578(6) 0.6508(8) 0.303(9) Uani 1 1 d . . .
F9 F 1.2973(15) 0.2832(9) 0.6570(10) 0.393(16) Uani 1 1 d . . .
F10 F 1.1670(19) 0.3015(5) 0.7060(11) 0.322(11) Uani 1 1 d . . .
F11 F 1.285(3) 0.2257(7) 0.6947(13) 0.442(19) Uani 1 1 d . . .
F12 F 1.1656(19) 0.2486(12) 0.7465(12) 0.44(2) Uani 1 1 d . . .

loop_
_atom_site_aniso_label
_atom_site_aniso_U_11
_atom_site_aniso_U_22
_atom_site_aniso_U_33
_atom_site_aniso_U_23
_atom_site_aniso_U_13
_atom_site_aniso_U_12
Zn1 0.0526(7) 0.0709(8) 0.0405(7) -0.0026(6) -0.0044(5) 0.0043(6)
O11 0.042(4) 0.069(4) 0.047(4) -0.003(3) 0.006(3) 0.005(3)
O12 0.054(4) 0.080(5) 0.042(4) -0.005(4) -0.004(3) 0.009(3)
N11 0.067(5) 0.058(5) 0.042(5) 0.002(4) -0.005(4) 0.010(4)
N21 0.063(5) 0.070(6) 0.039(5) 0.007(5) 0.006(4) 0.011(4)
N13 0.067(5) 0.056(5) 0.063(6) -0.005(5) -0.011(5) 0.001(4)
N14 0.053(5) 0.067(6) 0.077(7) -0.010(6) 0.010(5) -0.007(4)
C11 0.040(6) 0.051(6) 0.050(6) 0.006(5) -0.001(5) 0.012(4)
C12 0.045(5) 0.049(5) 0.042(6) -0.011(5) -0.014(5) 0.007(4)
C13 0.043(5) 0.066(6) 0.041(6) 0.000(5) -0.004(5) 0.009(5)
C14 0.037(5) 0.066(6) 0.049(6) 0.012(5) -0.003(5) 0.007(4)
C15 0.053(6) 0.057(6) 0.040(5) -0.003(5) -0.005(5) 0.006(5)
C16 0.048(6) 0.062(6) 0.031(5) -0.002(5) 0.008(4) 0.006(5)
C130 0.064(7) 0.080(8) 0.053(6) -0.005(6) 0.002(5) 0.033(6)
C131 0.082(8) 0.106(9) 0.052(7) -0.012(7) 0.029(6) 0.013(7)
C132 0.119(10) 0.076(8) 0.060(7) -0.018(7) 0.009(7) 0.022(7)
C133 0.092(9) 0.149(12) 0.074(9) 0.008(9) 0.017(7) 0.059(9)
C150 0.056(6) 0.093(8) 0.047(6) -0.003(6) -0.015(5) 0.011(6)
C151 0.113(11) 0.26(2) 0.050(8) -0.033(11) -0.032(8) 0.053(12)
C152 0.123(13) 0.26(2) 0.124(14) -0.007(15) -0.035(11) -0.064(15)
C153 0.215(18) 0.167(16) 0.092(11) -0.009(11) -0.068(12) 0.104(15)
C112 0.061(8) 0.098(9) 0.070(8) 0.000(8) 0.010(7) -0.005(7)
C212 0.083(11) 0.120(12) 0.126(14) 0.015(11) 0.046(10) 0.007(9)
C312 0.086(11) 0.173(17) 0.168(18) 0.005(15) 0.055(13) 0.046(11)
C412 0.060(8) 0.130(12) 0.118(12) 0.031(10) -0.023(8) 0.011(8)
C512 0.038(6) 0.071(7) 0.075(8) 0.011(6) -0.009(6) -0.017(5)
C612 0.137(16) 0.22(2) 0.19(2) 0.003(18) 0.035(15) 0.050(15)
C113 0.055(7) 0.069(8) 0.141(14) 0.036(9) -0.006(8) 0.000(6)
C213 0.108(11) 0.068(10) 0.168(17) 0.023(11) 0.017(12) -0.010(8)
C313 0.146(15) 0.077(11) 0.19(2) 0.010(14) -0.023(15) -0.024(10)
C413 0.138(12) 0.072(9) 0.092(10) -0.013(9) -0.036(9) -0.006(9)
C513 0.077(8) 0.061(7) 0.078(9) -0.014(7) -0.019(7) 0.016(6)
C613 0.045(10) 0.048(10) 0.019(9) 0.004(8) 0.002(8) -0.011(8)
C114 0.044(7) 0.081(10) 0.128(13) -0.023(10) 0.015(7) 0.003(6)
C214 0.056(8) 0.094(16) 0.23(2) -0.041(18) 0.012(14) 0.001(8)
C314 0.077(11) 0.068(12) 0.34(4) 0.04(2) 0.05(2) -0.002(9)
C414 0.069(8) 0.103(11) 0.124(12) 0.048(11) 0.000(8) 0.006(8)
C514 0.063(7) 0.072(8) 0.084(9) 0.019(8) 0.006(6) -0.012(6)
C614 0.051(13) 0.098(19) 0.083(19) -0.045(16) -0.009(13) -0.007(12)
C712 0.058(7) 0.079(7) 0.056(7) 0.008(6) -0.015(5) -0.007(6)
C713 0.095(8) 0.086(8) 0.039(6) -0.007(6) -0.010(6) 0.004(7)
C714 0.089(8) 0.100(9) 0.036(6) 0.022(7) 0.003(6) -0.014(7)
Zn2 0.0494(7) 0.0733(8) 0.0384(6) 0.0025(6) -0.0030(5) 0.0127(6)
O21 0.053(4) 0.078(5) 0.043(4) -0.002(3) 0.005(3) 0.013(3)
O22 0.054(4) 0.081(5) 0.037(4) 0.000(3) -0.007(3) 0.017(3)
N12 0.047(5) 0.073(6) 0.053(5) -0.010(5) 0.013(4) 0.001(4)
N22 0.051(5) 0.066(5) 0.048(5) -0.006(5) 0.011(4) 0.003(4)
N23 0.057(5) 0.077(6) 0.069(6) -0.007(6) 0.006(5) -0.006(4)
N24 0.071(6) 0.055(5) 0.056(6) 0.006(5) 0.008(5) 0.007(4)
C21 0.042(6) 0.053(6) 0.047(6) 0.011(5) 0.002(5) 0.003(5)
C22 0.050(6) 0.040(5) 0.057(6) -0.007(5) 0.013(5) 0.012(4)
C23 0.046(6) 0.052(6) 0.047(6) -0.003(5) -0.007(5) 0.003(5)
C24 0.041(5) 0.069(7) 0.072(8) -0.003(6) 0.008(5) 0.012(5)
C25 0.058(6) 0.055(6) 0.057(7) 0.010(5) -0.015(5) 0.000(5)
C26 0.060(7) 0.065(7) 0.049(6) 0.011(5) -0.008(5) 0.014(5)
C230 0.053(6) 0.078(7) 0.058(7) -0.008(6) 0.012(5) 0.011(5)
C231 0.087(8) 0.114(10) 0.057(7) 0.005(7) 0.028(6) 0.009(7)
C232 0.087(8) 0.081(8) 0.079(8) -0.019(7) -0.002(7) 0.008(7)
C233 0.069(8) 0.141(12) 0.087(9) -0.023(9) 0.023(7) 0.022(8)
C250 0.057(7) 0.104(9) 0.059(7) 0.000(7) -0.011(5) 0.007(6)
C122 0.051(7) 0.081(8) 0.063(8) 0.014(7) -0.008(6) -0.001(6)
C222 0.070(9) 0.129(12) 0.114(12) -0.025(10) 0.038(9) 0.016(8)
C322 0.063(9) 0.138(13) 0.135(14) 0.011(12) 0.018(10) 0.039(8)
C422 0.056(8) 0.129(11) 0.109(11) 0.023(9) 0.009(8) 0.024(8)
C522 0.039(6) 0.065(7) 0.074(8) -0.001(6) -0.007(5) -0.003(5)
C622 0.112(13) 0.21(2) 0.22(2) 0.032(18) 0.027(14) 0.069(13)
C323 0.053(8) 0.059(9) 0.30(3) 0.028(13) 0.023(12) -0.008(7)
C423 0.072(9) 0.127(13) 0.144(14) 0.075(12) 0.007(9) 0.008(9)
C523 0.040(6) 0.081(9) 0.116(11) 0.027(9) 0.011(7) 0.003(6)
C623 0.052(13) 0.074(15) 0.13(2) -0.003(15) -0.019(14) 0.009(11)
C124 0.062(7) 0.062(7) 0.098(10) 0.004(7) 0.000(7) 0.025(6)
C224 0.064(7) 0.064(8) 0.109(11) 0.003(8) 0.001(8) 0.000(6)
C324 0.090(10) 0.086(10) 0.135(14) -0.011(11) -0.011(10) -0.019(8)
C424 0.076(8) 0.085(9) 0.104(11) -0.026(9) -0.040(8) 0.005(7)
C524 0.066(7) 0.069(7) 0.060(7) -0.011(7) -0.002(6) 0.017(6)
C624 0.041(10) 0.030(9) 0.007(8) 0.009(7) -0.007(7) -0.009(7)
C722 0.053(6) 0.088(8) 0.056(7) 0.018(6) -0.019(5) 0.028(6)
C723 0.071(7) 0.114(10) 0.045(6) 0.029(7) 0.008(6) 0.004(7)
C724 0.083(8) 0.096(9) 0.038(6) -0.003(6) 0.000(6) 0.012(7)
C5SA 0.61(10) 0.38(5) 0.22(5) -0.19(4) -0.27(5) 0.34(6)
C4SA 0.46(7) 0.27(4) 0.28(4) -0.14(3) -0.31(5) 0.10(4)
C3SA 0.16(2) 0.67(9) 0.074(15) 0.01(3) -0.046(14) -0.04(4)
C2SA 0.16(2) 0.39(4) 0.069(13) -0.045(19) -0.039(13) 0.14(3)
C1SA 0.19(3) 0.35(4) 0.088(18) -0.01(2) -0.099(19) 0.03(3)
C7SA 0.18(4) 1.10(18) 0.48(8) 0.01(9) -0.01(4) -0.25(7)
C6SA 0.33(5) 0.87(14) 0.12(2) -0.18(7) -0.10(3) 0.36(8)
C6SB 0.44(6) 0.25(3) 0.21(4) -0.01(3) 0.26(4) -0.06(4)
C1SB 0.73(12) 0.23(4) 0.17(4) -0.03(4) 0.27(6) -0.06(6)
C7SB 0.54(8) 0.55(8) 0.20(3) -0.20(4) 0.14(4) -0.03(6)
C2SB 0.22(3) 0.38(6) 0.24(4) 0.08(4) 0.15(3) 0.03(3)
C3SB 0.30(4) 0.20(3) 0.28(4) 0.05(3) 0.19(4) 0.08(3)
C4SB 0.43(6) 0.23(4) 0.21(3) 0.01(3) 0.20(4) 0.05(4)
C5SB 0.28(4) 0.26(4) 0.18(3) 0.06(3) 0.15(3) 0.02(3)
P1 0.110(3) 0.156(4) 0.065(2) -0.013(3) -0.005(2) 0.016(3)
F1 0.204(12) 0.209(12) 0.245(14) 0.014(11) -0.078(11) 0.050(10)
F2 0.247(13) 0.210(11) 0.188(11) -0.053(9) 0.115(10) -0.033(10)
F3 0.336(16) 0.163(9) 0.127(8) -0.026(7) -0.095(9) -0.059(10)
F4 0.195(11) 0.258(14) 0.207(13) 0.019(11) -0.012(9) 0.103(11)
F5 0.268(15) 0.40(2) 0.137(9) 0.014(11) 0.076(10) -0.177(15)
F6 0.211(10) 0.218(11) 0.102(7) -0.052(7) 0.002(7) -0.039(9)
P2 0.165(4) 0.098(3) 0.086(3) 0.013(3) -0.047(3) 0.008(3)
F7 0.36(3) 0.44(3) 0.206(16) -0.108(18) -0.123(17) -0.07(2)
F8 0.31(2) 0.32(2) 0.245(17) 0.013(15) -0.178(16) 0.002(17)
F9 0.194(15) 0.65(4) 0.34(2) 0.33(3) 0.069(16) 0.06(2)
F10 0.35(2) 0.190(14) 0.44(3) -0.048(18) 0.08(2) 0.090(16)
F11 0.61(5) 0.205(16) 0.49(4) -0.06(2) -0.12(3) 0.24(2)
F12 0.29(2) 0.65(5) 0.36(3) 0.38(3) -0.03(2) -0.04(3)

loop_
_atom_type_symbol
_atom_type_description
_atom_type_scat_dispersion_real
_atom_type_scat_dispersion_imag
_atom_type_scat_source
C C 0.0033 0.0016 'International Tables Vol C Tables 4.2.6.8 and 6.1.1.4'
H H 0 0 'International Tables Vol C Tables 4.2.6.8 and 6.1.1.4'
N N 0.0061 0.0033 'International Tables Vol C Tables 4.2.6.8 and 6.1.1.4'
O O 0.0106 0.006 'International Tables Vol C Tables 4.2.6.8 and 6.1.1.4'
Zn Zn 0.2839 1.4301 'International Tables Vol C Tables 4.2.6.8 and 6.1.1.4'
P P 0.1023 0.0942 'International Tables Vol C Tables 4.2.6.8 and 6.1.1.4'
F F 0.0171 0.0103 'International Tables Vol C Tables 4.2.6.8 and 6.1.1.4'

loop_
_geom_angle_atom_site_label_1
_geom_angle_atom_site_label_2
_geom_angle_atom_site_label_3
_geom_angle
_geom_angle_site_symmetry_1
_geom_angle_site_symmetry_3
_geom_angle_publ_flag
O11 Zn1 O12 79.9(2) . . ?
O11 Zn1 N12 107.9(3) . . ?
O12 Zn1 N12 170.5(3) . . ?
O11 Zn1 N11 168.6(3) . . ?
O12 Zn1 N11 89.6(3) . . ?
N12 Zn1 N11 82.1(3) . . ?
O11 Zn1 N13 107.7(3) . . ?
O12 Zn1 N13 92.5(3) . . ?
N12 Zn1 N13 90.3(3) . . ?
N11 Zn1 N13 77.2(3) . . ?
O11 Zn1 N14 98.6(3) . . ?
O12 Zn1 N14 91.5(3) . . ?
N12 Zn1 N14 82.1(3) . . ?
N11 Zn1 N14 76.9(3) . . ?
N13 Zn1 N14 153.8(3) . . ?
C11 O11 Zn1 113.2(5) . . ?
C12 O12 Zn1 110.0(5) . . ?
C712 N11 C714 112.1(7) . . ?
C712 N11 C713 111.2(7) . . ?
C714 N11 C713 112.1(7) . . ?
C712 N11 Zn1 108.9(5) . . ?
C714 N11 Zn1 107.5(6) . . ?
C713 N11 Zn1 104.6(5) . . ?
C722 N21 C724 111.5(8) . . ?
C722 N21 C723 113.7(8) . . ?
C724 N21 C723 111.0(8) . . ?
C722 N21 Zn2 109.2(5) . . ?
C724 N21 Zn2 104.0(6) . . ?
C723 N21 Zn2 107.0(6) . . ?
C513 N13 C113 120.2(10) . . ?
C513 N13 Zn1 111.6(8) . . ?
C113 N13 Zn1 128.1(8) . . ?
C114 N14 C514 118.8(11) . . ?
C114 N14 Zn1 129.3(9) . . ?
C514 N14 Zn1 110.7(7) . . ?
O11 C11 C16 121.9(8) . . ?
O11 C11 C12 118.6(8) . . ?
C16 C11 C12 119.5(8) . . ?
O12 C12 C11 118.2(8) . . ?
O12 C12 C13 123.0(8) . . ?
C11 C12 C13 118.8(8) . . ?
C14 C13 C12 117.0(8) . . ?
C14 C13 C130 123.6(8) . . ?
C12 C13 C130 119.4(8) . . ?
C13 C14 C15 125.7(8) . . ?
C16 C15 C14 117.3(8) . . ?
C16 C15 C150 123.3(8) . . ?
C14 C15 C150 119.4(8) . . ?
C15 C16 C11 121.6(8) . . ?
C132 C130 C131 109.7(9) . . ?
C132 C130 C133 109.8(9) . . ?
C131 C130 C133 108.7(9) . . ?
C132 C130 C13 109.4(9) . . ?
C131 C130 C13 109.1(8) . . ?
C133 C130 C13 110.1(8) . . ?
C151 C150 C152 110.1(12) . . ?
C151 C150 C153 106.9(12) . . ?
C152 C150 C153 106.0(12) . . ?
C151 C150 C15 113.1(9) . . ?
C152 C150 C15 110.3(10) . . ?
C153 C150 C15 110.0(10) . . ?
N12 C112 C212 124.8(13) . . ?
N12 C112 C612 121.0(13) . . ?
C212 C112 C612 114.2(14) . . ?
C312 C212 C112 116.0(14) . . ?
C412 C312 C212 120.8(15) . . ?
C312 C412 C512 118.8(14) . . ?
N12 C512 C412 120.4(11) . . ?
N12 C512 C712 120.8(9) . . ?
C412 C512 C712 118.8(10) . . ?
N13 C113 C613 120.5(12) . . ?
N13 C113 C213 117.7(14) . . ?
C613 C113 C213 121.3(14) . . ?
C313 C213 C113 119.0(15) . . ?
C413 C313 C213 121.2(16) . . ?
C513 C413 C313 118.3(15) . . ?
C413 C513 N13 123.6(12) . . ?
C413 C513 C713 120.5(12) . . ?
N13 C513 C713 115.8(9) . . ?
N14 C114 C614 123.7(17) . . ?
N14 C114 C214 120.8(16) . . ?
C614 C114 C214 115.2(19) . . ?
C314 C214 C114 120(2) . . ?
C214 C314 C414 121(2) . . ?
C314 C414 C514 117.8(17) . . ?
N14 C514 C414 121.6(13) . . ?
N14 C514 C714 115.4(10) . . ?
C414 C514 C714 122.9(13) . . ?
N11 C712 C512 114.2(7) . . ?
N11 C713 C513 110.1(7) . . ?
C514 C714 N11 111.8(8) . . ?
O21 Zn2 O22 79.5(2) . . ?
O21 Zn2 N22 106.7(3) . . ?
O22 Zn2 N22 170.6(3) . . ?
O21 Zn2 N21 168.9(3) . . ?
O22 Zn2 N21 91.1(3) . . ?
N22 Zn2 N21 81.8(3) . . ?
O21 Zn2 N24 109.9(3) . . ?
O22 Zn2 N24 94.5(3) . . ?
N22 Zn2 N24 90.0(3) . . ?
N21 Zn2 N24 76.5(3) . . ?
O21 Zn2 N23 97.0(3) . . ?
O22 Zn2 N23 90.6(3) . . ?
N22 Zn2 N23 81.8(3) . . ?
N21 Zn2 N23 77.1(3) . . ?
N24 Zn2 N23 153.2(3) . . ?
C21 O21 Zn2 115.2(5) . . ?
C22 O22 Zn2 111.4(5) . . ?
C112 N12 C512 119.1(10) . . ?
C112 N12 Zn1 129.2(8) . . ?
C512 N12 Zn1 111.4(7) . . ?
C122 N22 C522 117.7(9) . . ?
C122 N22 Zn2 130.4(7) . . ?
C522 N22 Zn2 111.1(6) . . ?
C123 N23 C523 119.5(11) . . ?
C123 N23 Zn2 129.6(9) . . ?
C523 N23 Zn2 109.6(7) . . ?
C524 N24 C124 120.2(10) . . ?
C524 N24 Zn2 111.3(7) . . ?
C124 N24 Zn2 127.9(8) . . ?
O21 C21 C26 123.5(9) . . ?
O21 C21 C22 115.7(8) . . ?
C26 C21 C22 120.8(9) . . ?
O22 C22 C23 124.2(8) . . ?
O22 C22 C21 118.0(8) . . ?
C23 C22 C21 117.8(9) . . ?
C24 C23 C22 116.6(9) . . ?
C24 C23 C230 122.2(8) . . ?
C22 C23 C230 121.2(8) . . ?
C23 C24 C25 125.9(9) . . ?
C26 C25 C24 117.1(9) . . ?
C26 C25 C250 123.4(9) . . ?
C24 C25 C250 119.5(9) . . ?
C25 C26 C21 121.8(9) . . ?
C23 C230 C231 109.3(8) . . ?
C23 C230 C233 112.6(9) . . ?
C231 C230 C233 109.2(9) . . ?
C23 C230 C232 108.9(8) . . ?
C231 C230 C232 108.4(9) . . ?
C233 C230 C232 108.4(9) . . ?
C256 C250 C253 51.8(15) . . ?
C256 C250 C25 114.7(15) . . ?
C253 C250 C25 110.1(13) . . ?
C256 C250 C251 132.4(17) . . ?
C253 C250 C251 112.0(16) . . ?
C25 C250 C251 112.9(11) . . ?
C256 C250 C255 113.0(19) . . ?
C253 C250 C255 142.5(18) . . ?
C25 C250 C255 107.3(14) . . ?
C251 C250 C255 48.3(13) . . ?
C256 C250 C252 59.0(16) . . ?
C253 C250 C252 109.3(16) . . ?
C25 C250 C252 109.4(14) . . ?
C251 C250 C252 102.8(15) . . ?
C255 C250 C252 59.0(15) . . ?
C256 C250 C254 113.9(19) . . ?
C253 C250 C254 68.2(16) . . ?
C25 C250 C254 109.3(14) . . ?
C251 C250 C254 49.2(13) . . ?
C255 C250 C254 97.1(17) . . ?
C252 C250 C254 139.2(17) . . ?
N22 C122 C222 121.9(11) . . ?
N22 C122 C622 120.7(12) . . ?
C222 C122 C622 117.3(13) . . ?
C322 C222 C122 120.6(12) . . ?
C422 C322 C222 117.1(12) . . ?
C322 C422 C522 121.5(13) . . ?
N22 C522 C422 120.9(11) . . ?
N22 C522 C722 120.2(8) . . ?
C422 C522 C722 118.8(11) . . ?
C623 C123 N23 125.4(17) . . ?
C623 C123 C223 112.6(19) . . ?
N23 C123 C223 121.9(15) . . ?
C323 C223 C123 121.8(19) . . ?
C223 C323 C423 122.0(16) . . ?
C523 C423 C323 113.2(14) . . ?
N23 C523 C423 121.3(14) . . ?
N23 C523 C723 116.5(10) . . ?
C423 C523 C723 122.1(14) . . ?
N24 C124 C224 118.5(11) . . ?
N24 C124 C624 118.9(11) . . ?
C224 C124 C624 122.6(13) . . ?
C324 C224 C124 121.0(13) . . ?
C224 C324 C424 120.8(13) . . ?
C324 C424 C524 117.9(13) . . ?
N24 C524 C424 121.5(12) . . ?
N24 C524 C724 116.0(10) . . ?
C424 C524 C724 122.4(11) . . ?
N21 C722 C522 114.5(8) . . ?
N21 C723 C523 110.2(8) . . ?
N21 C724 C524 110.5(8) . . ?
C4SA C5SA C6SA 120 . . ?
C3SA C4SA C5SA 120 . . ?
C4SA C3SA C2SA 120 . . ?
C3SA C2SA C1SA 120 . . ?
C2SA C1SA C6SA 120 . . ?
C2SA C1SA C7SA 120 . . ?
C6SA C1SA C7SA 120 . . ?
C1SA C6SA C5SA 120 . . ?
C1SB C6SB C5SB 120 . . ?
C6SB C1SB C2SB 120 . . ?
C6SB C1SB C7SB 120 . . ?
C2SB C1SB C7SB 120 . . ?
C3SB C2SB C1SB 120 . . ?
C4SB C3SB C2SB 120 . . ?
C3SB C4SB C5SB 120 . . ?
C4SB C5SB C6SB 120 . . ?
F5 P1 F4 94.4(9) . . ?
F5 P1 F1 91.0(9) . . ?
F4 P1 F1 174.1(9) . . ?
F5 P1 F3 93.6(8) . . ?
F4 P1 F3 91.4(7) . . ?
F1 P1 F3 90.6(8) . . ?
F5 P1 F6 88.3(7) . . ?
F4 P1 F6 88.6(8) . . ?
F1 P1 F6 89.2(7) . . ?
F3 P1 F6 178.1(7) . . ?
F5 P1 F2 179.0(8) . . ?
F4 P1 F2 85.5(8) . . ?
F1 P1 F2 89.1(8) . . ?
F3 P1 F2 87.4(7) . . ?
F6 P1 F2 90.7(6) . . ?
F11 P2 F12 92.8(17) . . ?
F11 P2 F9 95.0(19) . . ?
F12 P2 F9 172(2) . . ?
F11 P2 F7 88.4(14) . . ?
F12 P2 F7 86.6(13) . . ?
F9 P2 F7 92.8(14) . . ?
F11 P2 F10 173.5(18) . . ?
F12 P2 F10 84.0(16) . . ?
F9 P2 F10 88.4(13) . . ?
F7 P2 F10 97.0(13) . . ?
F11 P2 F8 96.4(14) . . ?
F12 P2 F8 94.6(14) . . ?
F9 P2 F8 85.3(11) . . ?
F7 P2 F8 175.0(14) . . ?
F10 P2 F8 78.3(11) . . ?

loop_
_geom_bond_atom_site_label_1
_geom_bond_atom_site_label_2
_geom_bond_distance
_geom_bond_site_symmetry_2
_geom_bond_publ_flag
Zn1 O11 2.016(6) . ?
Zn1 O12 2.136(6) . ?
Zn1 N12 2.138(8) . ?
Zn1 N11 2.153(7) . ?
Zn1 N13 2.221(8) . ?
Zn1 N14 2.281(9) . ?
O11 C11 1.285(9) . ?
O12 C12 1.270(10) . ?
N11 C712 1.466(10) . ?
N11 C714 1.476(12) . ?
N11 C713 1.484(10) . ?
N21 C722 1.468(11) . ?
N21 C724 1.472(12) . ?
N21 C723 1.485(12) . ?
N21 Zn2 2.156(7) . ?
N13 C513 1.342(13) . ?
N13 C113 1.376(14) . ?
N14 C114 1.323(15) . ?
N14 C514 1.380(13) . ?
C11 C16 1.411(12) . ?
C11 C12 1.454(12) . ?
C12 C13 1.459(12) . ?
C13 C14 1.343(12) . ?
C13 C130 1.553(12) . ?
C14 C15 1.435(12) . ?
C15 C16 1.371(11) . ?
C15 C150 1.512(12) . ?
C130 C132 1.521(15) . ?
C130 C131 1.522(14) . ?
C130 C133 1.538(14) . ?
C150 C151 1.485(15) . ?
C150 C152 1.499(18) . ?
C150 C153 1.510(16) . ?
C112 N12 1.324(13) . ?
C112 C212 1.381(17) . ?
C112 C612 1.40(2) . ?
C212 C312 1.39(2) . ?
C312 C412 1.362(19) . ?
C412 C512 1.421(15) . ?
C512 N12 1.327(12) . ?
C512 C712 1.503(13) . ?
C113 C613 1.415(18) . ?
C113 C213 1.415(18) . ?
C213 C313 1.39(2) . ?
C313 C413 1.36(2) . ?
C413 C513 1.341(15) . ?
C513 C713 1.513(14) . ?
C114 C614 1.33(2) . ?
C114 C214 1.41(2) . ?
C214 C314 1.32(3) . ?
C314 C414 1.38(2) . ?
C414 C514 1.382(16) . ?
C514 C714 1.464(15) . ?
Zn2 O21 2.004(6) . ?
Zn2 O22 2.102(6) . ?
Zn2 N22 2.148(8) . ?
Zn2 N24 2.220(8) . ?
Zn2 N23 2.309(9) . ?
O21 C21 1.289(10) . ?
O22 C22 1.270(11) . ?
N22 C122 1.321(12) . ?
N22 C522 1.347(12) . ?
N23 C123 1.328(15) . ?
N23 C523 1.367(14) . ?
N24 C524 1.338(12) . ?
N24 C124 1.377(13) . ?
C21 C26 1.371(12) . ?
C21 C22 1.473(12) . ?
C22 C23 1.465(12) . ?
C23 C24 1.332(12) . ?
C23 C230 1.508(12) . ?
C24 C25 1.456(13) . ?
C25 C26 1.362(12) . ?
C25 C250 1.540(13) . ?
C230 C231 1.535(14) . ?
C230 C233 1.542(14) . ?
C230 C232 1.556(14) . ?
C250 C256 1.48(3) . ?
C250 C253 1.53(3) . ?
C250 C251 1.56(2) . ?
C250 C255 1.58(3) . ?
C250 C252 1.61(3) . ?
C250 C254 1.63(3) . ?
C122 C222 1.384(16) . ?
C122 C622 1.407(19) . ?
C222 C322 1.358(18) . ?
C322 C422 1.338(17) . ?
C422 C522 1.385(14) . ?
C522 C722 1.488(13) . ?
C123 C623 1.24(2) . ?
C123 C223 1.330(19) . ?
C223 C323 1.28(2) . ?
C323 C423 1.46(2) . ?
C423 C523 1.416(17) . ?
C523 C723 1.499(16) . ?
C124 C224 1.393(15) . ?
C124 C624 1.447(17) . ?
C224 C324 1.344(17) . ?
C324 C424 1.370(17) . ?
C424 C524 1.401(15) . ?
C524 C724 1.465(14) . ?
C5SA C4SA 1.39 . ?
C5SA C6SA 1.39 . ?
C4SA C3SA 1.39 . ?
C3SA C2SA 1.39 . ?
C2SA C1SA 1.39 . ?
C1SA C6SA 1.39 . ?
C1SA C7SA 1.5 . ?
C6SB C1SB 1.39 . ?
C6SB C5SB 1.39 . ?
C1SB C2SB 1.39 . ?
C1SB C7SB 1.5 . ?
C2SB C3SB 1.39 . ?
C3SB C4SB 1.39 . ?
C4SB C5SB 1.39 . ?
P1 F5 1.483(10) . ?
P1 F4 1.507(11) . ?
P1 F1 1.526(12) . ?
P1 F3 1.540(10) . ?
P1 F6 1.572(10) . ?
P1 F2 1.582(11) . ?
P2 F11 1.356(15) . ?
P2 F12 1.410(19) . ?
P2 F9 1.417(15) . ?
P2 F7 1.468(14) . ?
P2 F10 1.476(15) . ?
P2 F8 1.491(13) . ?
